data_1559192
loop_
_publ_author_name
'Gogula, Thirupathi'
'Zhang, Jinquan'
'Reddy, Madhava'
'Zhang, Shuaizhong'
'Zou, Hongbin'

_publ_section_title
;
 Temperature-modulated selective C(sp3)&#x2212;H or C(sp2)&#x2212;H
 arylation through palladium catalysis
;
_journal_name_full 'Chemical Science'
_journal_paper_doi 10.1039/D0SC02328K
_journal_year 2020
_chemical_formula_moiety 'C23 H24 N4 O'
_chemical_formula_sum 'C23 H24 N4 O'
_chemical_formula_weight 372.46
_chemical_name_common SP24OMe
_space_group_crystal_system triclinic
_space_group_IT_number 2
_space_group_name_Hall '-P 1'
_space_group_name_H-M_alt 'P -1'
_atom_sites_solution_hydrogens geom
_atom_sites_solution_primary dual
_audit_creation_date 2019-11-05
_audit_creation_method
;
Olex2 1.2
(compiled 2018.05.29 svn.r3508 for OlexSys, GUI svn.r5506)
;
_audit_update_record
;
2020-03-02 deposited with the CCDC.	2020-09-18 downloaded from the CCDC.
;
_cell_angle_alpha 81.6620(10)
_cell_angle_beta 82.0120(10)
_cell_angle_gamma 79.0930(10)
_cell_formula_units_Z 2
_cell_length_a 9.4235(3)
_cell_length_b 9.4517(3)
_cell_length_c 11.8728(4)
_cell_measurement_reflns_used 9908
_cell_measurement_temperature 170(2)
_cell_measurement_theta_max 27.12
_cell_measurement_theta_min 2.97
_cell_volume 1020.62(6)
_computing_cell_refinement 'SAINT V8.38A (?, 2016)'
_computing_data_reduction 'SAINT V8.38A (?, 2016)'
_computing_molecular_graphics 'Olex2 (Dolomanov et al., 2009)'
_computing_publication_material 'Olex2 (Dolomanov et al., 2009)'
_computing_structure_refinement 'ShelXL (Sheldrick, 2015)'
_computing_structure_solution 'ShelXT (Sheldrick, 2015)'
_diffrn_ambient_temperature 170.0
_diffrn_measured_fraction_theta_full 0.998
_diffrn_measured_fraction_theta_max 0.996
_diffrn_measurement_device_type 'Bruker APEX-II CCD'
_diffrn_measurement_method '\f and \w scans'
_diffrn_radiation_type MoK\a
_diffrn_radiation_wavelength 0.71073
_diffrn_reflns_av_R_equivalents 0.0264
_diffrn_reflns_av_unetI/netI 0.0336
_diffrn_reflns_Laue_measured_fraction_full 0.998
_diffrn_reflns_Laue_measured_fraction_max 0.996
_diffrn_reflns_limit_h_max 12
_diffrn_reflns_limit_h_min -12
_diffrn_reflns_limit_k_max 12
_diffrn_reflns_limit_k_min -12
_diffrn_reflns_limit_l_max 15
_diffrn_reflns_limit_l_min -15
_diffrn_reflns_number 20604
_diffrn_reflns_point_group_measured_fraction_full 0.998
_diffrn_reflns_point_group_measured_fraction_max 0.996
_diffrn_reflns_theta_full 25.242
_diffrn_reflns_theta_max 27.117
_diffrn_reflns_theta_min 2.644
_diffrn_standards_number 0
_exptl_absorpt_coefficient_mu 0.076
_exptl_absorpt_correction_T_max 0.7455
_exptl_absorpt_correction_T_min 0.6882
_exptl_absorpt_correction_type multi-scan
_exptl_absorpt_process_details
;
SADABS-2016/2 (Bruker,2016/2) was used for absorption correction.
wR2(int) was 0.1187 before and 0.0388 after correction.
The Ratio of minimum to maximum transmission is 0.9231.
The \l/2 correction factor is Not present.
;
_exptl_crystal_colour yellow
_exptl_crystal_colour_primary yellow
_exptl_crystal_density_diffrn 1.212
_exptl_crystal_description block
_exptl_crystal_F_000 396
_exptl_crystal_size_max 0.2
_exptl_crystal_size_mid 0.16
_exptl_crystal_size_min 0.1
_refine_diff_density_max 0.193
_refine_diff_density_min -0.296
_refine_diff_density_rms 0.052
_refine_ls_extinction_method none
_refine_ls_goodness_of_fit_ref 1.029
_refine_ls_hydrogen_treatment constr
_refine_ls_matrix_type full
_refine_ls_number_parameters 289
_refine_ls_number_reflns 4492
_refine_ls_number_restraints 69
_refine_ls_restrained_S_all 1.030
_refine_ls_R_factor_all 0.0448
_refine_ls_R_factor_gt 0.0407
_refine_ls_shift/su_max 0.001
_refine_ls_shift/su_mean 0.000
_refine_ls_structure_factor_coef Fsqd
_refine_ls_weighting_details 'w=1/[\s^2^(Fo^2^)+(0.0566P)^2^+0.2254P] where P=(Fo^2^+2Fc^2^)/3'
_refine_ls_weighting_scheme calc
_refine_ls_wR_factor_gt 0.1064
_refine_ls_wR_factor_ref 0.1103
_reflns_Friedel_coverage 0.000
_reflns_number_gt 4042
_reflns_number_total 4492
_reflns_threshold_expression 'I > 2\s(I)'
_cod_data_source_file d0sc02328k2.cif
_cod_data_source_block 191105_t191104_0m
_cod_database_code 1559192
_shelx_shelxl_version_number 2016/6
_shelx_space_group_comment
;
The symmetry employed for this shelxl refinement is uniquely defined
by the following loop, which should always be used as a source of
symmetry information in preference to the above space-group names.
They are only intended as comments.
;
_shelx_estimated_absorpt_t_max 0.992
_shelx_estimated_absorpt_t_min 0.985
_olex2_refinement_description
;
1. Fixed Uiso
 At 1.2 times of:
  All C(H) groups
 At 1.5 times of:
  All C(H,H,H) groups
2. Restrained distances
 C20-C22 \\sim C20-C22A
 with sigma of 0.02
 C20-C21 \\sim C20-C21A
 with sigma of 0.02
 C20-C23 \\sim C20-C23A
 with sigma of 0.02
3. Rigid bond restraints
 C20, C21, C22, C23, C21A, C22A, C23A
 with sigma for 1-2 distances of 0.01 and sigma for 1-3 distances of 0.01
4. Uiso/Uaniso restraints and constraints
C20 \\sim C21 \\sim C22 \\sim C23 \\sim C21A \\sim C22A \\sim C23A: within 1.7A
with sigma of 0.02 and sigma for terminal atoms of 0.04
5. Others
 Sof(C21A)=Sof(H21D)=Sof(H21E)=Sof(H21F)=Sof(C22A)=Sof(H22D)=Sof(H22E)=
 Sof(H22F)=Sof(C23A)=Sof(H23D)=Sof(H23E)=Sof(H23F)=1-FVAR(1)
 Sof(C21)=Sof(H21A)=Sof(H21B)=Sof(H21C)=Sof(C22)=Sof(H22A)=Sof(H22B)=Sof(H22C)=
 Sof(C23)=Sof(H23A)=Sof(H23B)=Sof(H23C)=FVAR(1)
6.a Aromatic/amide H refined with riding coordinates:
 C1(H1), C5(H5), C8(H8), C9(H9), C11(H11), C12(H12), C15(H15), C16(H16),
 C17(H17)
6.b Idealised Me refined as rotating group:
 C13(H13A,H13B,H13C), C19(H19A,H19B,H19C), C21(H21A,H21B,H21C), C22(H22A,H22B,
 H22C), C23(H23A,H23B,H23C), C21A(H21D,H21E,H21F), C22A(H22D,H22E,H22F),
 C23A(H23D,H23E,H23F)
;
_olex2_submission_special_instructions 'No special instructions were received'

loop_
_space_group_symop_operation_xyz
'x, y, z'
'-x, -y, -z'

loop_
_atom_site_label
_atom_site_type_symbol
_atom_site_fract_x
_atom_site_fract_y
_atom_site_fract_z
_atom_site_U_iso_or_equiv
_atom_site_adp_type
_atom_site_occupancy
_atom_site_site_symmetry_order
_atom_site_calc_flag
_atom_site_refinement_flags_posn
_atom_site_refinement_flags_adp
_atom_site_refinement_flags_occupancy
_atom_site_disorder_assembly
_atom_site_disorder_group
O1 O 0.64337(12) 0.27575(9) 0.86309(7) 0.0494(2) Uani 1 1 d . . . . .
N1 N 0.61590(10) 0.23011(11) 0.21730(8) 0.0377(2) Uani 1 1 d . . . . .
N2 N 0.36632(9) 0.21427(9) 0.28412(7) 0.02981(19) Uani 1 1 d . . . . .
N3 N 0.23974(10) 0.20569(10) 0.24465(8) 0.0329(2) Uani 1 1 d . . . . .
N4 N 0.21223(9) 0.34564(10) 0.53297(8) 0.0318(2) Uani 1 1 d . . . . .
C1 C 0.63029(12) 0.24154(13) 0.32376(10) 0.0354(2) Uani 1 1 d . . . . .
H1 H 0.723422 0.252324 0.339765 0.042 Uiso 1 1 calc R . . . .
C2 C 0.51778(11) 0.23916(11) 0.41774(9) 0.0303(2) Uani 1 1 d . . . . .
C3 C 0.38216(11) 0.22536(10) 0.39513(9) 0.0290(2) Uani 1 1 d . . . . .
C4 C 0.48149(12) 0.21625(11) 0.19633(9) 0.0320(2) Uani 1 1 d . . . . .
C5 C 0.42385(12) 0.20628(12) 0.09760(9) 0.0350(2) Uani 1 1 d . . . . .
H5 H 0.473797 0.203488 0.022514 0.042 Uiso 1 1 calc R . . . .
C6 C 0.27654(12) 0.20117(11) 0.13134(9) 0.0336(2) Uani 1 1 d . . . . .
C7 C 0.55063(11) 0.25070(11) 0.53428(9) 0.0296(2) Uani 1 1 d . . . . .
C8 C 0.51438(12) 0.15135(11) 0.62852(9) 0.0340(2) Uani 1 1 d . . . . .
H8 H 0.466395 0.075167 0.618143 0.041 Uiso 1 1 calc R . . . .
C9 C 0.54725(13) 0.16241(11) 0.73603(10) 0.0375(3) Uani 1 1 d . . . . .
H9 H 0.523540 0.092974 0.798739 0.045 Uiso 1 1 calc R . . . .
C10 C 0.61516(12) 0.27506(11) 0.75315(9) 0.0341(2) Uani 1 1 d . . . . .
C11 C 0.65212(11) 0.37480(11) 0.66109(10) 0.0331(2) Uani 1 1 d . . . . .
H11 H 0.698260 0.452005 0.672136 0.040 Uiso 1 1 calc R . . . .
C12 C 0.62113(11) 0.36086(11) 0.55267(9) 0.0315(2) Uani 1 1 d . . . . .
H12 H 0.648641 0.428034 0.489528 0.038 Uiso 1 1 calc R . . . .
C13 C 0.67989(17) 0.40165(15) 0.89370(11) 0.0499(3) Uani 1 1 d . . . . .
H13A H 0.773089 0.418743 0.851024 0.075 Uiso 1 1 calc GR . . . .
H13B H 0.688004 0.388814 0.976095 0.075 Uiso 1 1 calc GR . . . .
H13C H 0.604016 0.485032 0.875291 0.075 Uiso 1 1 calc GR . . . .
C14 C 0.25168(11) 0.22504(11) 0.48181(9) 0.0300(2) Uani 1 1 d . . . . .
C15 C 0.18226(12) 0.10540(13) 0.50813(10) 0.0387(3) Uani 1 1 d . . . . .
H15 H 0.211405 0.023333 0.467383 0.046 Uiso 1 1 calc R . . . .
C16 C 0.06889(13) 0.11010(14) 0.59602(11) 0.0440(3) Uani 1 1 d . . . . .
H16 H 0.019749 0.029691 0.618171 0.053 Uiso 1 1 calc R . . . .
C17 C 0.02813(12) 0.23297(14) 0.65106(10) 0.0410(3) Uani 1 1 d . . . . .
H17 H -0.048565 0.237363 0.712195 0.049 Uiso 1 1 calc R . . . .
C18 C 0.10015(12) 0.35039(13) 0.61640(9) 0.0356(2) Uani 1 1 d . . . . .
C19 C 0.05843(15) 0.48983(15) 0.66904(12) 0.0491(3) Uani 1 1 d . . . . .
H19A H 0.134172 0.498996 0.715023 0.074 Uiso 1 1 calc GR . . . .
H19B H -0.034143 0.489572 0.718187 0.074 Uiso 1 1 calc GR . . . .
H19C H 0.048047 0.571879 0.608260 0.074 Uiso 1 1 calc GR . . . .
C20 C 0.16245(13) 0.19395(13) 0.05520(10) 0.0399(3) Uani 1 1 d D U . . .
C21 C 0.2020(4) 0.0538(4) 0.0006(4) 0.0698(10) Uani 0.752(8) 1 d D U P A 1
H21A H 0.301102 0.046226 -0.038964 0.105 Uiso 0.752(8) 1 calc GR . P A 1
H21B H 0.133782 0.053855 -0.054692 0.105 Uiso 0.752(8) 1 calc GR . P A 1
H21C H 0.196564 -0.029063 0.060115 0.105 Uiso 0.752(8) 1 calc GR . P A 1
C22 C 0.0105(3) 0.2079(4) 0.1197(3) 0.0593(8) Uani 0.752(8) 1 d D U P A 1
H22A H 0.007930 0.129759 0.183504 0.089 Uiso 0.752(8) 1 calc GR . P A 1
H22B H -0.059346 0.201064 0.067617 0.089 Uiso 0.752(8) 1 calc GR . P A 1
H22C H -0.015069 0.302016 0.149464 0.089 Uiso 0.752(8) 1 calc GR . P A 1
C23 C 0.1651(4) 0.3207(4) -0.0434(3) 0.0685(9) Uani 0.752(8) 1 d D U P A 1
H23A H 0.141540 0.413326 -0.011348 0.103 Uiso 0.752(8) 1 calc GR . P A 1
H23B H 0.093202 0.316830 -0.094632 0.103 Uiso 0.752(8) 1 calc GR . P A 1
H23C H 0.262197 0.312048 -0.086593 0.103 Uiso 0.752(8) 1 calc GR . P A 1
C21A C 0.2316(14) 0.111(2) -0.0439(13) 0.092(4) Uani 0.248(8) 1 d D U P A 2
H21D H 0.305487 0.162247 -0.089872 0.139 Uiso 0.248(8) 1 calc GR . P A 2
H21E H 0.156814 0.104554 -0.091612 0.139 Uiso 0.248(8) 1 calc GR . P A 2
H21F H 0.277274 0.013473 -0.014379 0.139 Uiso 0.248(8) 1 calc GR . P A 2
C22A C 0.0461(16) 0.114(2) 0.1279(9) 0.103(5) Uani 0.248(8) 1 d D U P A 2
H22D H 0.090848 0.014432 0.154111 0.155 Uiso 0.248(8) 1 calc GR . P A 2
H22E H -0.031382 0.111610 0.081428 0.155 Uiso 0.248(8) 1 calc GR . P A 2
H22F H 0.005043 0.164939 0.194418 0.155 Uiso 0.248(8) 1 calc GR . P A 2
C23A C 0.0998(16) 0.3468(9) 0.0148(14) 0.084(4) Uani 0.248(8) 1 d D U P A 2
H23D H 0.053735 0.396761 0.080793 0.127 Uiso 0.248(8) 1 calc GR . P A 2
H23E H 0.027004 0.347492 -0.036823 0.127 Uiso 0.248(8) 1 calc GR . P A 2
H23F H 0.177497 0.396765 -0.026161 0.127 Uiso 0.248(8) 1 calc GR . P A 2

loop_
_atom_site_aniso_label
_atom_site_aniso_U_11
_atom_site_aniso_U_22
_atom_site_aniso_U_33
_atom_site_aniso_U_23
_atom_site_aniso_U_13
_atom_site_aniso_U_12
O1 0.0804(7) 0.0380(5) 0.0354(4) -0.0030(3) -0.0152(4) -0.0188(4)
N1 0.0322(5) 0.0440(5) 0.0365(5) -0.0043(4) 0.0004(4) -0.0094(4)
N2 0.0279(4) 0.0295(4) 0.0320(4) -0.0038(3) -0.0034(3) -0.0047(3)
N3 0.0301(4) 0.0337(5) 0.0366(5) -0.0061(4) -0.0074(4) -0.0054(3)
N4 0.0297(4) 0.0325(4) 0.0327(5) -0.0037(3) -0.0020(3) -0.0051(3)
C1 0.0284(5) 0.0398(6) 0.0383(6) -0.0037(4) -0.0025(4) -0.0087(4)
C2 0.0294(5) 0.0272(5) 0.0338(5) -0.0022(4) -0.0031(4) -0.0051(4)
C3 0.0298(5) 0.0253(5) 0.0313(5) -0.0023(4) -0.0024(4) -0.0048(4)
C4 0.0325(5) 0.0296(5) 0.0326(5) -0.0026(4) 0.0001(4) -0.0058(4)
C5 0.0408(6) 0.0323(5) 0.0315(5) -0.0033(4) -0.0026(4) -0.0070(4)
C6 0.0390(6) 0.0268(5) 0.0354(5) -0.0040(4) -0.0071(4) -0.0045(4)
C7 0.0260(5) 0.0278(5) 0.0340(5) -0.0029(4) -0.0035(4) -0.0028(4)
C8 0.0400(6) 0.0247(5) 0.0385(6) -0.0025(4) -0.0054(4) -0.0091(4)
C9 0.0509(7) 0.0263(5) 0.0348(6) 0.0015(4) -0.0044(5) -0.0100(4)
C10 0.0400(6) 0.0289(5) 0.0337(5) -0.0037(4) -0.0071(4) -0.0043(4)
C11 0.0317(5) 0.0283(5) 0.0406(6) -0.0025(4) -0.0068(4) -0.0079(4)
C12 0.0282(5) 0.0293(5) 0.0361(5) 0.0017(4) -0.0038(4) -0.0067(4)
C13 0.0649(8) 0.0517(7) 0.0405(7) -0.0137(5) -0.0011(6) -0.0265(6)
C14 0.0267(5) 0.0321(5) 0.0311(5) -0.0028(4) -0.0038(4) -0.0054(4)
C15 0.0351(6) 0.0361(6) 0.0466(6) -0.0082(5) 0.0004(5) -0.0112(4)
C16 0.0371(6) 0.0445(6) 0.0515(7) -0.0022(5) 0.0018(5) -0.0177(5)
C17 0.0306(5) 0.0513(7) 0.0392(6) -0.0032(5) 0.0041(4) -0.0098(5)
C18 0.0306(5) 0.0410(6) 0.0339(5) -0.0052(4) -0.0016(4) -0.0041(4)
C19 0.0470(7) 0.0489(7) 0.0490(7) -0.0158(6) 0.0079(6) -0.0048(5)
C20 0.0431(6) 0.0382(6) 0.0414(6) -0.0089(5) -0.0135(5) -0.0054(5)
C21 0.0640(18) 0.0584(16) 0.099(3) -0.0433(15) -0.0330(16) 0.0031(12)
C22 0.0419(10) 0.0863(19) 0.0567(13) -0.0203(13) -0.0146(9) -0.0131(11)
C23 0.082(2) 0.0672(17) 0.0623(17) 0.0157(13) -0.0403(14) -0.0220(14)
C21A 0.077(6) 0.122(10) 0.093(8) -0.062(8) -0.033(5) 0.000(6)
C22A 0.085(7) 0.176(13) 0.072(5) 0.007(7) -0.030(5) -0.083(8)
C23A 0.097(8) 0.067(4) 0.100(8) -0.019(4) -0.070(7) 0.009(4)

loop_
_atom_type_symbol
_atom_type_description
_atom_type_scat_dispersion_real
_atom_type_scat_dispersion_imag
_atom_type_scat_source
C C 0.0033 0.0016 'International Tables Vol C Tables 4.2.6.8 and 6.1.1.4'
H H 0.0000 0.0000 'International Tables Vol C Tables 4.2.6.8 and 6.1.1.4'
N N 0.0061 0.0033 'International Tables Vol C Tables 4.2.6.8 and 6.1.1.4'
O O 0.0106 0.0060 'International Tables Vol C Tables 4.2.6.8 and 6.1.1.4'

loop_
_geom_angle_atom_site_label_1
_geom_angle_atom_site_label_2
_geom_angle_atom_site_label_3
_geom_angle
_geom_angle_site_symmetry_1
_geom_angle_site_symmetry_3
_geom_angle_publ_flag
C10 O1 C13 119.04(9) . . ?
C1 N1 C4 116.15(9) . . ?
N3 N2 C3 125.50(8) . . ?
N3 N2 C4 112.10(8) . . ?
C3 N2 C4 122.36(9) . . ?
C6 N3 N2 104.01(9) . . ?
C14 N4 C18 118.00(9) . . ?
N1 C1 H1 117.2 . . ?
N1 C1 C2 125.55(10) . . ?
C2 C1 H1 117.2 . . ?
C1 C2 C7 119.62(9) . . ?
C3 C2 C1 117.63(10) . . ?
C3 C2 C7 122.75(9) . . ?
N2 C3 C2 117.07(9) . . ?
N2 C3 C14 118.08(9) . . ?
C2 C3 C14 124.84(9) . . ?
N1 C4 N2 121.24(10) . . ?
N1 C4 C5 133.02(10) . . ?
C5 C4 N2 105.71(9) . . ?
C4 C5 H5 127.2 . . ?
C4 C5 C6 105.54(10) . . ?
C6 C5 H5 127.2 . . ?
N3 C6 C5 112.63(10) . . ?
N3 C6 C20 120.23(10) . . ?
C5 C6 C20 127.13(10) . . ?
C8 C7 C2 121.66(9) . . ?
C12 C7 C2 120.41(9) . . ?
C12 C7 C8 117.92(10) . . ?
C7 C8 H8 119.5 . . ?
C9 C8 C7 120.99(10) . . ?
C9 C8 H8 119.5 . . ?
C8 C9 H9 119.9 . . ?
C8 C9 C10 120.24(10) . . ?
C10 C9 H9 119.9 . . ?
O1 C10 C9 115.53(10) . . ?
O1 C10 C11 124.66(10) . . ?
C11 C10 C9 119.80(10) . . ?
C10 C11 H11 120.3 . . ?
C10 C11 C12 119.46(10) . . ?
C12 C11 H11 120.3 . . ?
C7 C12 H12 119.2 . . ?
C11 C12 C7 121.56(9) . . ?
C11 C12 H12 119.2 . . ?
O1 C13 H13A 109.5 . . ?
O1 C13 H13B 109.5 . . ?
O1 C13 H13C 109.5 . . ?
H13A C13 H13B 109.5 . . ?
H13A C13 H13C 109.5 . . ?
H13B C13 H13C 109.5 . . ?
N4 C14 C3 114.54(9) . . ?
N4 C14 C15 124.02(10) . . ?
C15 C14 C3 121.40(9) . . ?
C14 C15 H15 121.2 . . ?
C16 C15 C14 117.51(11) . . ?
C16 C15 H15 121.2 . . ?
C15 C16 H16 120.4 . . ?
C17 C16 C15 119.22(11) . . ?
C17 C16 H16 120.4 . . ?
C16 C17 H17 120.2 . . ?
C16 C17 C18 119.55(10) . . ?
C18 C17 H17 120.2 . . ?
N4 C18 C17 121.63(10) . . ?
N4 C18 C19 115.69(10) . . ?
C17 C18 C19 122.68(10) . . ?
C18 C19 H19A 109.5 . . ?
C18 C19 H19B 109.5 . . ?
C18 C19 H19C 109.5 . . ?
H19A C19 H19B 109.5 . . ?
H19A C19 H19C 109.5 . . ?
H19B C19 H19C 109.5 . . ?
C6 C20 C21 109.57(17) . . ?
C6 C20 C22 112.24(13) . . ?
C6 C20 C23 108.18(13) . . ?
C6 C20 C22A 107.9(4) . . ?
C21 C20 C23 107.0(2) . . ?
C22 C20 C21 111.01(19) . . ?
C22 C20 C23 108.61(18) . . ?
C21A C20 C6 109.8(5) . . ?
C21A C20 C22A 109.6(8) . . ?
C23A C20 C6 106.6(3) . . ?
C23A C20 C21A 111.5(7) . . ?
C23A C20 C22A 111.4(8) . . ?
C20 C21 H21A 109.5 . . ?
C20 C21 H21B 109.5 . . ?
C20 C21 H21C 109.5 . . ?
H21A C21 H21B 109.5 . . ?
H21A C21 H21C 109.5 . . ?
H21B C21 H21C 109.5 . . ?
C20 C22 H22A 109.5 . . ?
C20 C22 H22B 109.5 . . ?
C20 C22 H22C 109.5 . . ?
H22A C22 H22B 109.5 . . ?
H22A C22 H22C 109.5 . . ?
H22B C22 H22C 109.5 . . ?
C20 C23 H23A 109.5 . . ?
C20 C23 H23B 109.5 . . ?
C20 C23 H23C 109.5 . . ?
H23A C23 H23B 109.5 . . ?
H23A C23 H23C 109.5 . . ?
H23B C23 H23C 109.5 . . ?
C20 C21A H21D 109.5 . . ?
C20 C21A H21E 109.5 . . ?
C20 C21A H21F 109.5 . . ?
H21D C21A H21E 109.5 . . ?
H21D C21A H21F 109.5 . . ?
H21E C21A H21F 109.5 . . ?
C20 C22A H22D 109.5 . . ?
C20 C22A H22E 109.5 . . ?
C20 C22A H22F 109.5 . . ?
H22D C22A H22E 109.5 . . ?
H22D C22A H22F 109.5 . . ?
H22E C22A H22F 109.5 . . ?
C20 C23A H23D 109.5 . . ?
C20 C23A H23E 109.5 . . ?
C20 C23A H23F 109.5 . . ?
H23D C23A H23E 109.5 . . ?
H23D C23A H23F 109.5 . . ?
H23E C23A H23F 109.5 . . ?

loop_
_geom_bond_atom_site_label_1
_geom_bond_atom_site_label_2
_geom_bond_distance
_geom_bond_site_symmetry_2
_geom_bond_publ_flag
O1 C10 1.3690(14) . ?
O1 C13 1.4077(14) . ?
N1 C1 1.3118(15) . ?
N1 C4 1.3578(14) . ?
N2 N3 1.3609(12) . ?
N2 C3 1.3679(13) . ?
N2 C4 1.3972(13) . ?
N3 C6 1.3466(14) . ?
N4 C14 1.3357(14) . ?
N4 C18 1.3428(14) . ?
C1 H1 0.9500 . ?
C1 C2 1.4292(15) . ?
C2 C3 1.3751(14) . ?
C2 C7 1.4825(15) . ?
C3 C14 1.4899(14) . ?
C4 C5 1.3806(15) . ?
C5 H5 0.9500 . ?
C5 C6 1.3983(16) . ?
C6 C20 1.5145(16) . ?
C7 C8 1.4003(15) . ?
C7 C12 1.3933(14) . ?
C8 H8 0.9500 . ?
C8 C9 1.3774(16) . ?
C9 H9 0.9500 . ?
C9 C10 1.3933(15) . ?
C10 C11 1.3871(15) . ?
C11 H11 0.9500 . ?
C11 C12 1.3885(15) . ?
C12 H12 0.9500 . ?
C13 H13A 0.9800 . ?
C13 H13B 0.9800 . ?
C13 H13C 0.9800 . ?
C14 C15 1.3874(15) . ?
C15 H15 0.9500 . ?
C15 C16 1.3849(17) . ?
C16 H16 0.9500 . ?
C16 C17 1.3802(18) . ?
C17 H17 0.9500 . ?
C17 C18 1.3916(17) . ?
C18 C19 1.5022(17) . ?
C19 H19A 0.9800 . ?
C19 H19B 0.9800 . ?
C19 H19C 0.9800 . ?
C20 C21 1.520(3) . ?
C20 C22 1.519(3) . ?
C20 C23 1.550(3) . ?
C20 C21A 1.509(10) . ?
C20 C22A 1.543(9) . ?
C20 C23A 1.490(8) . ?
C21 H21A 0.9800 . ?
C21 H21B 0.9800 . ?
C21 H21C 0.9800 . ?
C22 H22A 0.9800 . ?
C22 H22B 0.9800 . ?
C22 H22C 0.9800 . ?
C23 H23A 0.9800 . ?
C23 H23B 0.9800 . ?
C23 H23C 0.9800 . ?
C21A H21D 0.9800 . ?
C21A H21E 0.9800 . ?
C21A H21F 0.9800 . ?
C22A H22D 0.9800 . ?
C22A H22E 0.9800 . ?
C22A H22F 0.9800 . ?
C23A H23D 0.9800 . ?
C23A H23E 0.9800 . ?
C23A H23F 0.9800 . ?
